data_1564347
loop_
_publ_author_name
'Taniguchi, Yoshimasa'
'Miwa, Mayuka'
'Kitada, Naoki'

_publ_section_title
;
 Crystalline sponge X-ray analysis coupled with supercritical fluid
 chromatography: a novel analytical platform for the rapid separation,
 isolation, and characterization of analytes.
;
_journal_issue 17
_journal_name_full 'The Analyst'
_journal_page_first 5230
_journal_page_last 5235
_journal_paper_doi 10.1039/d1an00948f
_journal_volume 146
_journal_year 2021
_chemical_absolute_configuration rmad
_chemical_formula_moiety
;
(C46 H38 Co2 N6 O6), (C14 H14 O2), 2(N O3), (C2 H3 N), 0.236(O)
;
_chemical_formula_sum 'C62 H55 Co2 N9 O14.23'
_chemical_formula_weight 1271.75
_space_group_crystal_system monoclinic
_space_group_IT_number 4
_space_group_name_Hall 'P 2yb'
_space_group_name_H-M_alt 'P 1 21 1'
_atom_sites_solution_hydrogens mixed
_audit_creation_method SHELXL-2018/3
_audit_update_record
;
2021-02-11 deposited with the CCDC.	2021-02-11 downloaded from the CCDC.
;
_cell_angle_alpha 90
_cell_angle_beta 91.6080(10)
_cell_angle_gamma 90
_cell_formula_units_Z 2
_cell_length_a 10.19700(10)
_cell_length_b 25.0123(3)
_cell_length_c 11.43370(10)
_cell_measurement_reflns_used 18284
_cell_measurement_temperature 100.01(10)
_cell_measurement_theta_max 73.8300
_cell_measurement_theta_min 3.5270
_cell_volume 2915.02(5)
_computing_cell_refinement 'CrysAlisPro 1.171.40.82a (Rigaku OD, 2020)'
_computing_data_collection 'CrysAlisPro 1.171.40.82a (Rigaku OD, 2020)'
_computing_data_reduction 'CrysAlisPro 1.171.40.82a (Rigaku OD, 2020)'
_computing_molecular_graphics 'shelXle (Hubschle et al., 2011)'
_computing_publication_material 'SHELXL-2018/3 (Sheldrick, 2018)'
_computing_structure_refinement 'SHELXL-2018/3 (Sheldrick, 2018)'
_computing_structure_solution 'SHELXT 2018/2 (Sheldrick, 2018)'
_diffrn_ambient_temperature 100.01(10)
_diffrn_detector_area_resol_mean 10.0000
_diffrn_measured_fraction_theta_full 1.000
_diffrn_measured_fraction_theta_max 0.973
_diffrn_measurement_device_type 'XtaLAB Synergy R, HyPix'
_diffrn_measurement_method '\w scans'
_diffrn_radiation_type CuK\a
_diffrn_radiation_wavelength 1.54184
_diffrn_reflns_av_R_equivalents 0.0437
_diffrn_reflns_av_unetI/netI 0.0279
_diffrn_reflns_Laue_measured_fraction_full 1.000
_diffrn_reflns_Laue_measured_fraction_max 0.973
_diffrn_reflns_limit_h_max 12
_diffrn_reflns_limit_h_min -12
_diffrn_reflns_limit_k_max 30
_diffrn_reflns_limit_k_min -31
_diffrn_reflns_limit_l_max 13
_diffrn_reflns_limit_l_min -14
_diffrn_reflns_number 55438
_diffrn_reflns_point_group_measured_fraction_full 1.000
_diffrn_reflns_point_group_measured_fraction_max 0.960
_diffrn_reflns_theta_full 67.684
_diffrn_reflns_theta_max 74.825
_diffrn_reflns_theta_min 3.534
_diffrn_source 'Rotating-anode X-ray tube'
_exptl_absorpt_coefficient_mu 5.097
_exptl_absorpt_correction_T_max 0.839
_exptl_absorpt_correction_T_min 0.550
_exptl_absorpt_correction_type gaussian
_exptl_absorpt_process_details
;
CrysAlisPro 1.171.40.82a (Rigaku Oxford Diffraction, 2020)
Numerical absorption correction based on gaussian integration over
a multifaceted crystal model
Empirical absorption correction using spherical harmonics,
implemented in SCALE3 ABSPACK scaling algorithm.
;
_exptl_crystal_colour red
_exptl_crystal_density_diffrn 1.449
_exptl_crystal_description block
_exptl_crystal_F_000 1316
_exptl_crystal_size_max 0.161
_exptl_crystal_size_mid 0.097
_exptl_crystal_size_min 0.068
_refine_diff_density_max 2.090
_refine_diff_density_min -0.485
_refine_diff_density_rms 0.111
_refine_ls_abs_structure_details
;
 Flack x determined using 4641 quotients [(I+)-(I-)]/[(I+)+(I-)]
 (Parsons, Flack and Wagner, Acta Cryst. B69 (2013) 249-259).
;
_refine_ls_abs_structure_Flack 0.011(2)
_refine_ls_extinction_method none
_refine_ls_goodness_of_fit_ref 1.136
_refine_ls_hydrogen_treatment mixed
_refine_ls_matrix_type full
_refine_ls_number_parameters 958
_refine_ls_number_reflns 11510
_refine_ls_number_restraints 907
_refine_ls_restrained_S_all 1.111
_refine_ls_R_factor_all 0.0695
_refine_ls_R_factor_gt 0.0681
_refine_ls_shift/su_max 0.001
_refine_ls_shift/su_mean 0.000
_refine_ls_structure_factor_coef Fsqd
_refine_ls_weighting_details 'w=1/[\s^2^(Fo^2^)+(0.1079P)^2^+3.7014P] where P=(Fo^2^+2Fc^2^)/3'
_refine_ls_weighting_scheme calc
_refine_ls_wR_factor_gt 0.1809
_refine_ls_wR_factor_ref 0.1821
_reflns_Friedel_coverage 0.927
_reflns_Friedel_fraction_full 0.999
_reflns_Friedel_fraction_max 0.946
_reflns_number_gt 11213
_reflns_number_total 11510
_reflns_threshold_expression 'I > 2\s(I)'
_cod_data_source_file d1an00948f1.cif
_cod_data_source_block 6c@3R
_cod_depositor_comments 'Adding full bibliography for 1564341--1564354.cif.'
_cod_original_sg_symbol_H-M 'P 21'
_cod_database_code 1564347
_shelx_shelxl_version_number 2018/3
_shelx_space_group_comment
;
The symmetry employed for this shelxl refinement is uniquely defined
by the following loop, which should always be used as a source of
symmetry information in preference to the above space-group names.
They are only intended as comments.
;
_shelx_estimated_absorpt_t_min 0.494
_shelx_estimated_absorpt_t_max 0.723

loop_
_space_group_symop_operation_xyz
'x, y, z'
'-x, y+1/2, -z'

loop_
_atom_site_label
_atom_site_type_symbol
_atom_site_fract_x
_atom_site_fract_y
_atom_site_fract_z
_atom_site_U_iso_or_equiv
_atom_site_adp_type
_atom_site_occupancy
_atom_site_site_symmetry_order
_atom_site_calc_flag
_atom_site_refinement_flags_posn
_atom_site_refinement_flags_adp
_atom_site_refinement_flags_occupancy
_atom_site_disorder_assembly
_atom_site_disorder_group
Co1 Co -0.03296(9) 0.63938(4) 0.54297(8) 0.0179(2) Uani 1 1 d . . . . .
N1 N -0.0280(5) 0.6423(2) 0.3542(5) 0.0235(10) Uani 1 1 d . . . . .
Co2 Co 0.46473(9) 0.55790(4) 0.52222(8) 0.0180(2) Uani 1 1 d . . . . .
C2 C 0.0809(7) 0.6337(4) 0.2916(6) 0.0382(18) Uani 1 1 d . . . . .
H2 H 0.160037 0.624793 0.332810 0.046 Uiso 1 1 calc R U . . .
C3 C 0.0830(7) 0.6372(4) 0.1725(6) 0.0398(18) Uani 1 1 d . . . . .
H3 H 0.162362 0.630775 0.133298 0.048 Uiso 1 1 calc R U . . .
C4 C -0.0305(6) 0.6501(3) 0.1083(6) 0.0272(14) Uani 1 1 d . . . . .
C5 C -0.1417(7) 0.6604(3) 0.1718(6) 0.0333(16) Uani 1 1 d . . . . .
H5 H -0.221688 0.669871 0.132473 0.040 Uiso 1 1 calc R U . . .
C6 C -0.1358(7) 0.6569(3) 0.2923(6) 0.0301(15) Uani 1 1 d . . . . .
H6 H -0.212500 0.665324 0.333824 0.036 Uiso 1 1 calc R U . . .
C7 C -0.0316(7) 0.6507(3) -0.0206(6) 0.0281(14) Uani 1 1 d . . . . .
C8 C 0.0807(7) 0.6637(4) -0.0832(7) 0.0404(19) Uani 1 1 d . . . . .
H8 H 0.159214 0.674384 -0.043011 0.049 Uiso 1 1 calc R U . . .
C9 C 0.0756(8) 0.6607(4) -0.2035(7) 0.0409(19) Uani 1 1 d . . . . .
H9 H 0.152421 0.669741 -0.244355 0.049 Uiso 1 1 calc R U . . .
N10 N -0.0313(5) 0.6459(2) -0.2667(5) 0.0264(11) Uani 1 1 d . . . . .
C11 C -0.1397(6) 0.6364(3) -0.2074(6) 0.0297(14) Uani 1 1 d . . . . .
H11 H -0.218178 0.628082 -0.250341 0.036 Uiso 1 1 calc R U . . .
C12 C -0.1438(6) 0.6382(4) -0.0868(6) 0.0315(14) Uani 1 1 d . . . . .
H12 H -0.223575 0.630778 -0.048978 0.038 Uiso 1 1 calc R U . . .
C14 C 0.5727(7) 0.5665(4) 0.2735(6) 0.0360(17) Uani 1 1 d . . . . .
H14 H 0.650520 0.576133 0.315921 0.043 Uiso 1 1 calc R U . . .
N13 N 0.4655(5) 0.5560(2) 0.3341(4) 0.0218(10) Uani 1 1 d . . . . .
C15 C 0.5772(7) 0.5641(4) 0.1533(6) 0.0370(17) Uani 1 1 d . . . . .
H15 H 0.656798 0.571647 0.115280 0.044 Uiso 1 1 calc R U . . .
C16 C 0.4651(6) 0.5508(3) 0.0876(6) 0.0262(13) Uani 1 1 d . . . . .
C17 C 0.3513(7) 0.5412(3) 0.1491(6) 0.0333(16) Uani 1 1 d . . . . .
H17 H 0.271313 0.532944 0.108361 0.040 Uiso 1 1 calc R U . . .
C19 C 0.4655(6) 0.5493(3) -0.0417(6) 0.0250(13) Uani 1 1 d . . . . .
C18 C 0.3560(7) 0.5437(3) 0.2696(6) 0.0325(16) Uani 1 1 d . . . . .
H18 H 0.277814 0.536414 0.309966 0.039 Uiso 1 1 calc R U . . .
C01F C 0.3406(8) 0.7553(3) 0.6692(9) 0.047(2) Uani 1 1 d . . . . .
H01F H 0.293116 0.770727 0.605031 0.056 Uiso 1 1 calc R U . . .
C40 C 0.4785(12) 0.7119(4) 0.8589(9) 0.062(3) Uani 1 1 d . . . . .
H40 H 0.524465 0.696103 0.923580 0.074 Uiso 1 1 calc R U . . .
C39 C 0.4168(11) 0.7612(5) 0.8710(10) 0.066(3) Uani 1 1 d . . . . .
H39 H 0.422351 0.780037 0.943208 0.080 Uiso 1 1 calc R U . . .
C38 C 0.3484(10) 0.7820(4) 0.7775(11) 0.066(3) Uani 1 1 d . . . . .
H38 H 0.305066 0.815405 0.785584 0.080 Uiso 1 1 calc R U . . .
C37 C 0.4016(7) 0.7068(3) 0.6566(7) 0.0322(15) Uani 1 1 d . . . . .
C36 C 0.0978(8) 0.3094(3) 0.5134(9) 0.044(2) Uani 1 1 d . . . . .
H36 H 0.045042 0.337218 0.543413 0.053 Uiso 1 1 calc R U . . .
C35 C 0.0472(7) 0.2594(3) 0.5013(8) 0.0389(18) Uani 1 1 d . . . . .
H35 H -0.041595 0.253783 0.521116 0.047 Uiso 1 1 calc R U . . .
N34 N 0.1155(5) 0.2177(2) 0.4629(5) 0.0230(10) Uani 1 1 d . . . . .
C33 C 0.2387(6) 0.2279(3) 0.4319(7) 0.0293(14) Uani 1 1 d . . . . .
H33 H 0.288972 0.199066 0.402951 0.035 Uiso 1 1 calc R U . . .
C32 C 0.2969(7) 0.2773(3) 0.4391(7) 0.0322(15) Uani 1 1 d . . . . .
H32 H 0.384475 0.282084 0.414688 0.039 Uiso 1 1 calc R U . . .
C31 C 0.2269(7) 0.3203(3) 0.4822(6) 0.0280(14) Uani 1 1 d . . . . .
C30 C 0.2601(8) 0.4697(3) 0.5087(10) 0.051(2) Uani 1 1 d . . . . .
H30 H 0.203172 0.499700 0.510660 0.061 Uiso 1 1 calc R U . . .
C29 C 0.2047(8) 0.4184(3) 0.4997(12) 0.062(3) Uani 1 1 d . . . . .
H29 H 0.112157 0.414014 0.497853 0.074 Uiso 1 1 calc R U . . .
C28 C 0.2845(6) 0.3749(2) 0.4936(6) 0.0259(13) Uani 1 1 d . . . . .
C27 C 0.4170(8) 0.3824(3) 0.5001(10) 0.047(2) Uani 1 1 d . . . . .
H27 H 0.475152 0.352785 0.499157 0.057 Uiso 1 1 calc R U . . .
C26 C 0.4658(7) 0.4352(3) 0.5084(10) 0.048(2) Uani 1 1 d . . . . .
H26 H 0.558141 0.440426 0.509541 0.058 Uiso 1 1 calc R U . . .
N25 N 0.3886(5) 0.4778(2) 0.5146(5) 0.0232(11) Uani 1 1 d . . . . .
C24 C 0.3514(7) 0.5577(4) -0.1081(6) 0.0379(16) Uani 1 1 d . . . . .
H24 H 0.270174 0.562850 -0.070995 0.045 Uiso 1 1 calc R U . . .
C23 C 0.3570(7) 0.5585(4) -0.2294(6) 0.0384(17) Uani 1 1 d . . . . .
H23 H 0.277721 0.564117 -0.273299 0.046 Uiso 1 1 calc R U . . .
N22 N 0.4677(5) 0.5518(2) -0.2878(4) 0.0234(10) Uani 1 1 d . . . . .
C21 C 0.5767(7) 0.5416(3) -0.2236(6) 0.0288(14) Uani 1 1 d . . . . .
H21 H 0.655894 0.535053 -0.263021 0.035 Uiso 1 1 calc R U . . .
C20 C 0.5797(7) 0.5402(3) -0.1022(6) 0.0320(15) Uani 1 1 d . . . . .
H20 H 0.659720 0.533086 -0.060533 0.038 Uiso 1 1 calc R U . . .
O57 O 0.6550(4) 0.53325(17) 0.5222(4) 0.0227(9) Uani 1 1 d . . . . .
O56 O 0.7785(4) 0.60698(17) 0.5281(4) 0.0216(9) Uani 1 1 d . . . . .
C55 C 0.7636(6) 0.5572(3) 0.5306(5) 0.0209(11) Uani 1 1 d . . . . .
O54 O 0.9973(4) 0.5537(2) 0.5632(5) 0.0329(11) Uani 1 1 d D . . . .
H54 H 1.021(7) 0.547(3) 0.635(4) 0.039 Uiso 1 1 d D U . . .
C53 C 0.8831(6) 0.5211(3) 0.5479(7) 0.0325(16) Uani 1 1 d D . . . .
H53 H 0.871936 0.499359 0.620294 0.039 Uiso 1 1 calc R U . . .
C52 C 0.9469(11) 0.4975(5) 0.3455(12) 0.071(3) Uani 1 1 d . . . . .
H52 H 0.978529 0.533045 0.338748 0.085 Uiso 1 1 calc R U . . .
C51 C 0.9584(18) 0.4638(9) 0.2472(18) 0.131(9) Uani 1 1 d . . . . .
H51 H 0.991229 0.475613 0.174644 0.158 Uiso 1 1 calc R U . . .
C50 C 0.915(2) 0.4090(7) 0.268(2) 0.127(8) Uani 1 1 d . . . . .
H50 H 0.926924 0.382645 0.209589 0.153 Uiso 1 1 calc R U . . .
C49 C 0.8578(14) 0.3950(5) 0.3675(19) 0.102(6) Uani 1 1 d . . . . .
H49 H 0.822344 0.360065 0.374623 0.122 Uiso 1 1 calc R U . . .
C48 C 0.8495(9) 0.4304(4) 0.4606(13) 0.068(3) Uani 1 1 d . . . . .
H48 H 0.813668 0.419377 0.532577 0.082 Uiso 1 1 calc R U . . .
C47 C 0.8964(7) 0.4839(3) 0.4455(10) 0.051(2) Uani 1 1 d . . . . .
O46 O 0.2788(4) 0.59139(17) 0.5234(4) 0.0212(9) Uani 1 1 d . . . . .
O45 O 0.1581(4) 0.66511(17) 0.5471(4) 0.0219(9) Uani 1 1 d . . . . .
C44 C 0.2647(6) 0.6412(3) 0.5377(5) 0.0210(11) Uani 1 1 d . . . . .
O43 O 0.5020(4) 0.64411(19) 0.5223(4) 0.0258(9) Uani 1 1 d . . . . .
H43 H 0.525(8) 0.652(3) 0.437(7) 0.031 Uiso 1 1 d . U . . .
C42 C 0.3896(6) 0.6764(3) 0.5418(6) 0.0235(12) Uani 1 1 d . . . . .
H42 H 0.381868 0.703087 0.476955 0.028 Uiso 1 1 calc R U . . .
C41 C 0.4723(8) 0.6861(3) 0.7522(7) 0.0407(17) Uani 1 1 d . . . . .
H41 H 0.517641 0.653248 0.743771 0.049 Uiso 1 1 calc R U . . .
N301 N 0.4944(7) 0.6909(3) 0.2428(6) 0.0430(15) Uani 1 1 d D . . . .
O302 O 0.3819(5) 0.6732(3) 0.2585(6) 0.0514(15) Uani 1 1 d D . . . .
O303 O 0.5755(5) 0.6939(2) 0.3296(5) 0.0417(13) Uani 1 1 d D . . . .
O304 O 0.5290(8) 0.7049(4) 0.1450(7) 0.084(3) Uani 1 1 d D . . . .
N401 N 1.0000(9) 0.5155(5) 0.8602(9) 0.054(3) Uani 0.764(9) 1 d D . P A 1
O402 O 0.8808(10) 0.5112(7) 0.8368(12) 0.069(3) Uani 0.764(9) 1 d D . P A 1
O403 O 1.0431(11) 0.5164(6) 0.9647(10) 0.081(4) Uani 0.764(9) 1 d D . P A 1
O404 O 1.0764(9) 0.5213(6) 0.7778(10) 0.065(3) Uani 0.764(9) 1 d D . P A 1
N501 N 0.945(2) 0.5125(14) 0.985(2) 0.054(3) Uani 0.236(9) 1 d D . P A 2
O502 O 1.063(3) 0.504(2) 1.008(3) 0.081(4) Uani 0.236(9) 1 d D . P A 2
O503 O 0.867(2) 0.5243(14) 1.065(2) 0.065(3) Uani 0.236(9) 1 d D . P A 2
O504 O 0.900(4) 0.508(3) 0.882(3) 0.069(3) Uani 0.236(9) 1 d D . P A 2
O505 O 1.086(3) 0.4978(13) 0.722(3) 0.047(7) Uani 0.236(9) 1 d . . P A 2
C101 C 0.400(3) 0.4027(9) -0.069(2) 0.099(9) Uani 0.534(11) 1 d D U P B 1
C102 C 0.504(3) 0.4017(8) -0.142(3) 0.119(12) Uani 0.534(11) 1 d D U P B 1
H102 H 0.484960 0.397852 -0.222959 0.143 Uiso 0.534(11) 1 calc R U P B 1
C103 C 0.635(3) 0.4055(11) -0.108(3) 0.137(13) Uani 0.534(11) 1 d D U P B 1
H103 H 0.701962 0.404243 -0.163897 0.164 Uiso 0.534(11) 1 calc R U P B 1
C104 C 0.662(4) 0.4113(15) 0.009(4) 0.139(14) Uani 0.534(11) 1 d D U P B 1
H104 H 0.750558 0.413439 0.037993 0.167 Uiso 0.534(11) 1 calc R U P B 1
C105 C 0.561(4) 0.4139(10) 0.084(3) 0.130(13) Uani 0.534(11) 1 d D U P B 1
H105 H 0.578671 0.421342 0.164078 0.156 Uiso 0.534(11) 1 calc R U P B 1
C106 C 0.433(3) 0.4062(10) 0.047(3) 0.126(12) Uani 0.534(11) 1 d D U P B 1
H106 H 0.366796 0.403214 0.103134 0.151 Uiso 0.534(11) 1 calc R U P B 1
C107 C 0.260(3) 0.4032(11) -0.119(2) 0.112(10) Uani 0.534(11) 1 d D U P B 1
H107 H 0.199375 0.421543 -0.064648 0.134 Uiso 0.534(11) 1 calc R U P B 1
O108 O 0.261(2) 0.4286(12) -0.2287(18) 0.140(11) Uani 0.534(11) 1 d D U P B 1
H108 H 0.184745 0.428554 -0.258639 0.209 Uiso 0.534(11) 1 calc R U P B 1
C109 C 0.204(3) 0.3419(15) -0.157(3) 0.156(14) Uani 0.534(11) 1 d D U P B 1
H109 H 0.271270 0.318126 -0.191507 0.187 Uiso 0.534(11) 1 calc R U P B 1
O110 O 0.099(3) 0.3532(16) -0.232(2) 0.183(15) Uani 0.534(11) 1 d D U P B 1
H110 H 0.094438 0.329962 -0.285122 0.274 Uiso 0.534(11) 1 calc R U P B 1
C111 C 0.151(3) 0.3215(8) -0.046(2) 0.112(10) Uani 0.534(11) 1 d D U P B 1
C112 C 0.030(3) 0.3281(11) -0.001(2) 0.092(8) Uani 0.534(11) 1 d D U P B 1
H112 H -0.036122 0.345370 -0.047257 0.111 Uiso 0.534(11) 1 calc R U P B 1
C113 C 0.002(3) 0.3104(16) 0.108(3) 0.128(12) Uani 0.534(11) 1 d D U P B 1
H113 H -0.079448 0.319030 0.141635 0.154 Uiso 0.534(11) 1 calc R U P B 1
C114 C 0.092(3) 0.2800(11) 0.170(3) 0.117(11) Uani 0.534(11) 1 d D U P B 1
H114 H 0.070373 0.264071 0.242412 0.140 Uiso 0.534(11) 1 calc R U P B 1
C115 C 0.214(3) 0.2731(11) 0.126(3) 0.113(11) Uani 0.534(11) 1 d D U P B 1
H115 H 0.280590 0.256344 0.172886 0.136 Uiso 0.534(11) 1 calc R U P B 1
C116 C 0.240(3) 0.2901(11) 0.016(3) 0.104(10) Uani 0.534(11) 1 d D U P B 1
H116 H 0.319752 0.280172 -0.018653 0.125 Uiso 0.534(11) 1 calc R U P B 1
C201 C 0.456(4) 0.4006(14) -0.020(3) 0.122(7) Uani 0.466(11) 1 d D U P B 2
C202 C 0.588(4) 0.4062(13) 0.003(3) 0.121(8) Uani 0.466(11) 1 d D U P B 2
H202 H 0.645726 0.401517 -0.059777 0.145 Uiso 0.466(11) 1 calc R U P B 2
C203 C 0.639(4) 0.4183(14) 0.110(3) 0.121(8) Uani 0.466(11) 1 d D U P B 2
H203 H 0.731033 0.423577 0.122319 0.145 Uiso 0.466(11) 1 calc R U P B 2
C204 C 0.554(4) 0.4224(12) 0.200(3) 0.115(8) Uani 0.466(11) 1 d D U P B 2
H204 H 0.588416 0.429910 0.276622 0.138 Uiso 0.466(11) 1 calc R U P B 2
C205 C 0.422(3) 0.4162(12) 0.183(3) 0.110(7) Uani 0.466(11) 1 d D U P B 2
H205 H 0.365434 0.415098 0.247551 0.131 Uiso 0.466(11) 1 calc R U P B 2
C206 C 0.374(4) 0.4116(19) 0.071(3) 0.125(7) Uani 0.466(11) 1 d D U P B 2
H206 H 0.283111 0.415988 0.055443 0.149 Uiso 0.466(11) 1 calc R U P B 2
C207 C 0.408(4) 0.3828(13) -0.139(3) 0.126(7) Uani 0.466(11) 1 d D U P B 2
H207 H 0.332671 0.406039 -0.164445 0.151 Uiso 0.466(11) 1 calc R U P B 2
O208 O 0.507(4) 0.3858(13) -0.224(3) 0.149(10) Uani 0.466(11) 1 d D U P B 2
H208 H 0.478099 0.373646 -0.287849 0.224 Uiso 0.466(11) 1 calc R U P B 2
C209 C 0.358(4) 0.3185(11) -0.141(3) 0.127(7) Uani 0.466(11) 1 d D U P B 2
H209 H 0.423610 0.293843 -0.102632 0.152 Uiso 0.466(11) 1 calc R U P B 2
O210 O 0.334(3) 0.3067(8) -0.251(2) 0.127(8) Uani 0.466(11) 1 d D U P B 2
H210 H 0.283097 0.329636 -0.281108 0.191 Uiso 0.466(11) 1 calc R U P B 2
C211 C 0.228(3) 0.3155(8) -0.086(3) 0.125(7) Uani 0.466(11) 1 d D U P B 2
C212 C 0.112(4) 0.3337(13) -0.132(3) 0.142(8) Uani 0.466(11) 1 d D U P B 2
H212 H 0.113072 0.350240 -0.206641 0.171 Uiso 0.466(11) 1 calc R U P B 2
C213 C -0.006(4) 0.3304(15) -0.080(4) 0.149(9) Uani 0.466(11) 1 d D U P B 2
H213 H -0.083251 0.343955 -0.117571 0.178 Uiso 0.466(11) 1 calc R U P B 2
C214 C -0.009(4) 0.3071(15) 0.027(4) 0.145(9) Uani 0.466(11) 1 d D U P B 2
H214 H -0.089304 0.304202 0.067259 0.174 Uiso 0.466(11) 1 calc R U P B 2
C215 C 0.105(4) 0.2881(16) 0.075(3) 0.139(8) Uani 0.466(11) 1 d D U P B 2
H215 H 0.102996 0.271138 0.148865 0.166 Uiso 0.466(11) 1 calc R U P B 2
C216 C 0.223(4) 0.2920(15) 0.021(3) 0.136(8) Uani 0.466(11) 1 d D U P B 2
H216 H 0.300331 0.278507 0.058156 0.163 Uiso 0.466(11) 1 calc R U P B 2
N601 N 0.275(2) 0.8174(8) 0.3985(17) 0.140(6) Uani 1 1 d . U . . .
C602 C 0.249(2) 0.8016(9) 0.309(2) 0.134(7) Uani 1 1 d D U . . .
C603 C 0.213(3) 0.7784(12) 0.191(2) 0.180(9) Uani 1 1 d D U . . .
H60A H 0.226735 0.805420 0.130183 0.270 Uiso 1 1 calc R U . . .
H60B H 0.121015 0.767377 0.189037 0.270 Uiso 1 1 calc R U . . .
H60C H 0.268885 0.747281 0.175993 0.270 Uiso 1 1 calc R U . . .

loop_
_atom_site_aniso_label
_atom_site_aniso_U_11
_atom_site_aniso_U_22
_atom_site_aniso_U_33
_atom_site_aniso_U_23
_atom_site_aniso_U_13
_atom_site_aniso_U_12
Co1 0.0164(4) 0.0163(5) 0.0211(4) -0.0002(4) 0.0011(3) 0.0003(4)
N1 0.014(2) 0.023(3) 0.033(3) -0.002(2) -0.0014(19) 0.003(2)
Co2 0.0176(5) 0.0148(5) 0.0218(4) -0.0009(4) 0.0015(3) -0.0004(4)
C2 0.024(3) 0.063(5) 0.028(3) -0.009(3) -0.002(3) 0.005(3)
C3 0.019(3) 0.070(6) 0.031(3) -0.004(4) 0.003(3) 0.005(4)
C4 0.017(3) 0.031(4) 0.033(3) -0.001(3) 0.002(2) -0.004(3)
C5 0.023(3) 0.050(4) 0.027(3) 0.001(3) -0.003(2) 0.003(3)
C6 0.021(3) 0.045(4) 0.025(3) -0.003(3) 0.003(2) 0.000(3)
C7 0.026(3) 0.024(3) 0.034(3) 0.003(3) 0.003(3) -0.002(3)
C8 0.027(3) 0.067(6) 0.027(4) -0.002(3) -0.001(3) -0.009(3)
C9 0.030(4) 0.066(6) 0.027(4) 0.001(3) 0.005(3) -0.011(4)
N10 0.022(3) 0.029(3) 0.028(3) 0.002(2) 0.002(2) -0.002(2)
C11 0.020(3) 0.041(4) 0.029(3) 0.002(3) 0.005(2) -0.004(3)
C12 0.018(3) 0.048(4) 0.029(3) 0.004(3) 0.003(2) -0.004(3)
C14 0.028(3) 0.051(5) 0.029(3) 0.003(3) -0.003(3) -0.007(3)
N13 0.016(2) 0.018(2) 0.031(3) -0.002(2) 0.0011(19) 0.001(2)
C15 0.024(3) 0.055(5) 0.032(3) 0.000(3) 0.003(3) -0.009(3)
C16 0.022(3) 0.028(3) 0.028(3) 0.002(3) 0.001(2) 0.000(3)
C17 0.019(3) 0.050(5) 0.030(3) -0.004(3) 0.002(2) -0.001(3)
C19 0.022(3) 0.026(3) 0.027(3) -0.001(2) -0.001(2) -0.002(2)
C18 0.021(3) 0.049(4) 0.028(3) -0.001(3) 0.003(2) -0.001(3)
C01F 0.034(4) 0.029(4) 0.078(6) -0.018(4) -0.004(4) 0.004(3)
C40 0.081(7) 0.054(6) 0.049(5) -0.015(4) -0.008(5) -0.002(5)
C39 0.062(6) 0.070(7) 0.067(6) -0.036(5) -0.004(5) 0.006(5)
C38 0.052(5) 0.046(5) 0.100(8) -0.037(5) -0.006(5) 0.017(4)
C37 0.023(3) 0.025(3) 0.050(4) -0.007(3) 0.009(3) -0.006(2)
C36 0.025(3) 0.019(3) 0.088(6) -0.011(3) 0.018(4) 0.004(3)
C35 0.020(3) 0.022(3) 0.076(5) -0.010(3) 0.016(3) -0.002(3)
N34 0.018(2) 0.019(3) 0.033(3) -0.001(2) 0.0028(19) 0.001(2)
C33 0.023(3) 0.016(3) 0.050(4) -0.007(3) 0.008(3) 0.000(2)
C32 0.023(3) 0.018(3) 0.056(4) -0.006(3) 0.011(3) 0.000(2)
C31 0.028(3) 0.015(3) 0.042(4) -0.006(3) 0.003(3) -0.001(3)
C30 0.030(4) 0.018(4) 0.104(8) -0.010(4) 0.010(4) 0.000(3)
C29 0.020(3) 0.019(4) 0.147(10) -0.022(5) 0.009(5) -0.003(3)
C28 0.020(3) 0.013(3) 0.045(4) 0.000(2) 0.002(3) -0.001(2)
C27 0.028(4) 0.012(3) 0.103(7) -0.009(4) 0.012(4) 0.001(3)
C26 0.021(4) 0.013(3) 0.110(8) -0.012(4) 0.006(4) -0.004(3)
N25 0.025(3) 0.015(2) 0.030(3) 0.001(2) 0.002(2) 0.001(2)
C24 0.027(3) 0.057(5) 0.030(3) 0.006(4) 0.005(3) -0.004(4)
C23 0.024(3) 0.070(5) 0.022(3) 0.008(4) 0.001(2) -0.007(4)
N22 0.024(2) 0.024(3) 0.023(2) -0.001(2) 0.0026(19) -0.004(2)
C21 0.022(3) 0.037(4) 0.027(3) -0.001(3) 0.002(2) 0.002(3)
C20 0.025(3) 0.043(4) 0.028(3) 0.001(3) 0.000(3) 0.002(3)
O57 0.018(2) 0.017(2) 0.033(2) -0.0009(16) 0.0006(17) -0.0016(17)
O56 0.018(2) 0.017(2) 0.030(2) -0.0005(16) 0.0011(16) -0.0014(16)
C55 0.021(3) 0.020(3) 0.022(3) -0.002(2) 0.003(2) 0.003(3)
O54 0.015(2) 0.021(2) 0.062(3) 0.002(2) -0.0022(19) -0.0001(18)
C53 0.017(3) 0.017(3) 0.063(5) 0.002(3) -0.008(3) 0.000(2)
C52 0.059(6) 0.061(6) 0.094(9) -0.028(6) 0.017(6) 0.011(5)
C51 0.107(13) 0.157(19) 0.133(15) -0.091(14) 0.060(11) -0.030(12)
C50 0.118(14) 0.095(12) 0.170(19) -0.088(13) 0.027(13) 0.004(10)
C49 0.076(8) 0.053(7) 0.177(17) -0.055(9) 0.025(10) -0.011(6)
C48 0.037(5) 0.036(5) 0.132(10) -0.029(6) -0.005(5) 0.000(4)
C47 0.021(3) 0.033(4) 0.098(7) -0.029(4) -0.002(4) 0.010(3)
O46 0.018(2) 0.015(2) 0.030(2) 0.0000(16) 0.0000(16) -0.0008(16)
O45 0.018(2) 0.020(2) 0.028(2) -0.0024(16) 0.0029(16) -0.0004(17)
C44 0.019(3) 0.021(3) 0.022(3) 0.002(2) 0.000(2) 0.002(3)
O43 0.0176(19) 0.020(2) 0.040(2) -0.0041(19) 0.0047(16) 0.0005(18)
C42 0.015(3) 0.020(3) 0.036(3) 0.000(2) 0.006(2) 0.002(2)
C41 0.043(4) 0.034(4) 0.045(4) -0.005(3) -0.002(3) -0.004(3)
N301 0.041(4) 0.044(4) 0.044(4) 0.010(3) 0.001(3) 0.005(3)
O302 0.029(3) 0.056(4) 0.069(4) 0.006(3) -0.004(3) -0.006(3)
O303 0.028(3) 0.052(3) 0.045(3) 0.011(2) 0.004(2) 0.001(2)
O304 0.068(5) 0.132(8) 0.053(4) 0.041(5) 0.011(4) 0.006(5)
N401 0.034(5) 0.060(6) 0.069(7) 0.022(5) -0.006(4) -0.005(4)
O402 0.027(5) 0.087(7) 0.093(10) -0.017(9) -0.003(5) 0.007(5)
O403 0.057(6) 0.118(10) 0.067(8) 0.044(6) -0.016(5) -0.019(6)
O404 0.032(4) 0.093(9) 0.069(7) 0.041(6) -0.011(4) -0.006(5)
N501 0.034(5) 0.060(6) 0.069(7) 0.022(5) -0.006(4) -0.005(4)
O502 0.057(6) 0.118(10) 0.067(8) 0.044(6) -0.016(5) -0.019(6)
O503 0.032(4) 0.093(9) 0.069(7) 0.041(6) -0.011(4) -0.006(5)
O504 0.027(5) 0.087(7) 0.093(10) -0.017(9) -0.003(5) 0.007(5)
O505 0.036(14) 0.043(16) 0.06(2) 0.014(13) 0.005(13) -0.012(12)
C101 0.15(2) 0.043(12) 0.103(19) 0.008(13) 0.028(18) 0.001(15)
C102 0.15(3) 0.032(11) 0.17(3) 0.011(16) -0.02(3) -0.005(15)
C103 0.15(3) 0.072(18) 0.19(3) -0.02(2) -0.01(3) 0.01(2)
C104 0.18(4) 0.070(19) 0.16(3) -0.02(2) -0.05(3) 0.03(2)
C105 0.21(4) 0.023(10) 0.15(3) -0.010(14) -0.08(3) 0.019(17)
C106 0.20(3) 0.016(10) 0.16(3) -0.006(14) -0.04(3) -0.006(17)
C107 0.15(3) 0.11(2) 0.079(17) -0.021(15) 0.039(17) -0.039(19)
O108 0.111(17) 0.22(3) 0.086(14) -0.005(17) 0.015(12) 0.048(19)
C109 0.15(3) 0.19(3) 0.13(3) 0.01(3) 0.02(2) -0.05(3)
O110 0.22(4) 0.21(3) 0.105(19) -0.02(2) -0.07(2) 0.01(3)
C111 0.13(2) 0.097(19) 0.11(2) 0.030(16) 0.030(18) 0.032(18)
C112 0.12(2) 0.082(17) 0.075(15) 0.031(14) -0.003(15) 0.019(15)
C113 0.11(2) 0.12(3) 0.15(3) 0.03(2) -0.02(2) 0.03(2)
C114 0.12(2) 0.051(14) 0.18(3) 0.020(17) 0.01(2) 0.003(15)
C115 0.14(2) 0.050(13) 0.15(3) 0.015(15) -0.04(2) 0.001(16)
C116 0.10(2) 0.036(12) 0.18(3) 0.010(15) 0.02(2) -0.008(12)
C201 0.164(15) 0.068(11) 0.130(14) -0.004(11) -0.030(12) 0.034(12)
C202 0.168(16) 0.065(12) 0.129(15) 0.001(12) -0.027(14) 0.031(13)
C203 0.165(17) 0.069(12) 0.127(15) 0.000(12) -0.030(14) 0.027(13)
C204 0.167(17) 0.055(11) 0.120(15) 0.010(12) -0.024(14) 0.031(13)
C205 0.158(16) 0.052(10) 0.116(14) 0.009(11) -0.031(13) 0.021(12)
C206 0.166(15) 0.070(11) 0.136(14) 0.003(11) -0.032(12) 0.027(12)
C207 0.165(15) 0.077(11) 0.133(14) -0.003(11) -0.029(12) 0.032(12)
O208 0.20(2) 0.102(17) 0.145(19) 0.003(15) -0.018(18) 0.007(17)
C209 0.160(15) 0.081(11) 0.138(14) -0.001(11) -0.027(13) 0.044(12)
O210 0.162(18) 0.054(10) 0.162(17) -0.020(11) -0.070(15) 0.050(11)
C211 0.159(15) 0.078(11) 0.135(14) -0.001(11) -0.034(13) 0.044(12)
C212 0.163(16) 0.116(13) 0.147(16) -0.003(13) -0.024(14) 0.044(14)
C213 0.173(17) 0.113(14) 0.158(17) -0.005(14) -0.022(16) 0.039(14)
C214 0.175(18) 0.104(15) 0.153(18) -0.003(15) -0.021(17) 0.038(15)
C215 0.162(17) 0.101(14) 0.151(16) -0.011(14) -0.018(15) 0.037(14)
C216 0.170(15) 0.090(12) 0.146(15) -0.005(12) -0.024(13) 0.035(13)
N601 0.168(15) 0.124(12) 0.125(13) 0.020(10) -0.035(12) -0.018(11)
C602 0.136(14) 0.105(12) 0.158(17) 0.011(12) -0.046(13) -0.026(11)
C603 0.206(19) 0.145(16) 0.187(19) 0.004(15) -0.047(16) 0.013(16)

loop_
_atom_type_symbol
_atom_type_description
_atom_type_scat_dispersion_real
_atom_type_scat_dispersion_imag
_atom_type_scat_source
C C 0.0181 0.0091 'International Tables Vol C Tables 4.2.6.8 and 6.1.1.4'
H H 0.0000 0.0000 'International Tables Vol C Tables 4.2.6.8 and 6.1.1.4'
N N 0.0311 0.0180 'International Tables Vol C Tables 4.2.6.8 and 6.1.1.4'
O O 0.0492 0.0322 'International Tables Vol C Tables 4.2.6.8 and 6.1.1.4'
Co Co -2.3653 3.6143 'International Tables Vol C Tables 4.2.6.8 and 6.1.1.4'

loop_
_geom_angle_atom_site_label_1
_geom_angle_atom_site_label_2
_geom_angle_atom_site_label_3
_geom_angle
_geom_angle_site_symmetry_1
_geom_angle_site_symmetry_3
_geom_angle_publ_flag
O45 Co1 O56 174.29(17) . 1_455 ?
O45 Co1 N34 94.95(19) . 2_556 ?
O56 Co1 N34 89.57(18) 1_455 2_556 ?
O45 Co1 N1 87.89(18) . . ?
O56 Co1 N1 88.82(18) 1_455 . ?
N34 Co1 N1 87.5(2) 2_556 . ?
O45 Co1 O54 100.07(17) . 1_455 ?
O56 Co1 O54 75.75(17) 1_455 1_455 ?
N34 Co1 O54 164.27(19) 2_556 1_455 ?
N1 Co1 O54 97.6(2) . 1_455 ?
O45 Co1 N10 88.44(19) . 1_556 ?
O56 Co1 N10 95.26(19) 1_455 1_556 ?
N34 Co1 N10 87.4(2) 2_556 1_556 ?
N1 Co1 N10 173.5(2) . 1_556 ?
O54 Co1 N10 88.3(2) 1_455 1_556 ?
C6 N1 C2 115.9(6) . . ?
C6 N1 Co1 119.6(4) . . ?
C2 N1 Co1 124.4(4) . . ?
O57 Co2 O46 173.79(17) . . ?
O57 Co2 N25 93.50(19) . . ?
O46 Co2 N25 92.71(19) . . ?
O57 Co2 N13 87.87(18) . . ?
O46 Co2 N13 92.56(18) . . ?
N25 Co2 N13 87.1(2) . . ?
O57 Co2 N22 89.54(19) . 1_556 ?
O46 Co2 N22 90.53(19) . 1_556 ?
N25 Co2 N22 88.3(2) . 1_556 ?
N13 Co2 N22 174.6(2) . 1_556 ?
O57 Co2 O43 97.63(17) . . ?
O46 Co2 O43 76.17(16) . . ?
N25 Co2 O43 168.64(19) . . ?
N13 Co2 O43 90.97(19) . . ?
N22 Co2 O43 94.09(19) 1_556 . ?
N1 C2 C3 123.6(6) . . ?
C2 C3 C4 120.4(6) . . ?
C5 C4 C3 116.5(6) . . ?
C5 C4 C7 122.5(6) . . ?
C3 C4 C7 120.9(6) . . ?
C6 C5 C4 119.8(6) . . ?
N1 C6 C5 123.8(6) . . ?
C12 C7 C8 116.4(6) . . ?
C12 C7 C4 121.7(6) . . ?
C8 C7 C4 121.9(6) . . ?
C9 C8 C7 119.2(7) . . ?
N10 C9 C8 124.0(7) . . ?
C11 N10 C9 116.6(6) . . ?
C11 N10 Co1 120.7(4) . 1_554 ?
C9 N10 Co1 122.7(5) . 1_554 ?
N10 C11 C12 123.4(6) . . ?
C11 C12 C7 120.2(6) . . ?
N13 C14 C15 124.0(6) . . ?
C14 N13 C18 115.8(6) . . ?
C14 N13 Co2 122.7(4) . . ?
C18 N13 Co2 121.5(4) . . ?
C14 C15 C16 119.9(6) . . ?
C15 C16 C17 116.9(6) . . ?
C15 C16 C19 121.3(6) . . ?
C17 C16 C19 121.7(6) . . ?
C18 C17 C16 119.3(6) . . ?
C24 C19 C20 117.0(6) . . ?
C24 C19 C16 121.1(6) . . ?
C20 C19 C16 121.8(6) . . ?
N13 C18 C17 124.0(6) . . ?
C37 C01F C38 119.9(9) . . ?
C41 C40 C39 119.5(10) . . ?
C38 C39 C40 118.8(9) . . ?
C39 C38 C01F 121.6(9) . . ?
C01F C37 C41 118.1(8) . . ?
C01F C37 C42 120.5(7) . . ?
C41 C37 C42 121.4(6) . . ?
C35 C36 C31 120.7(7) . . ?
N34 C35 C36 123.5(7) . . ?
C35 N34 C33 116.1(6) . . ?
C35 N34 Co1 121.2(4) . 2_546 ?
C33 N34 Co1 122.6(4) . 2_546 ?
N34 C33 C32 124.3(6) . . ?
C33 C32 C31 119.5(6) . . ?
C32 C31 C36 115.9(6) . . ?
C32 C31 C28 122.3(6) . . ?
C36 C31 C28 121.8(6) . . ?
N25 C30 C29 122.6(7) . . ?
C28 C29 C30 119.6(7) . . ?
C29 C28 C27 118.7(6) . . ?
C29 C28 C31 120.1(6) . . ?
C27 C28 C31 121.1(6) . . ?
C28 C27 C26 118.6(7) . . ?
N25 C26 C27 123.0(7) . . ?
C30 N25 C26 117.4(6) . . ?
C30 N25 Co2 120.1(5) . . ?
C26 N25 Co2 122.4(5) . . ?
C19 C24 C23 119.4(7) . . ?
N22 C23 C24 123.7(6) . . ?
C23 N22 C21 116.7(6) . . ?
C23 N22 Co2 120.0(4) . 1_554 ?
C21 N22 Co2 123.3(4) . 1_554 ?
N22 C21 C20 123.2(6) . . ?
C21 C20 C19 119.9(6) . . ?
C55 O57 Co2 133.8(4) . . ?
C55 O56 Co1 119.7(4) . 1_655 ?
O56 C55 O57 125.2(6) . . ?
O56 C55 C53 119.5(5) . . ?
O57 C55 C53 115.3(6) . . ?
C53 O54 Co1 115.9(4) . 1_655 ?
O54 C53 C47 110.9(6) . . ?
O54 C53 C55 109.0(5) . . ?
C47 C53 C55 110.7(6) . . ?
C47 C52 C51 125.6(14) . . ?
C52 C51 C50 113.3(17) . . ?
C49 C50 C51 121.7(13) . . ?
C50 C49 C48 121.5(14) . . ?
C49 C48 C47 118.3(14) . . ?
C52 C47 C48 119.2(10) . . ?
C52 C47 C53 124.2(9) . . ?
C48 C47 C53 116.5(10) . . ?
C44 O46 Co2 120.4(4) . . ?
C44 O45 Co1 132.6(4) . . ?
O45 C44 O46 125.8(6) . . ?
O45 C44 C42 116.3(6) . . ?
O46 C44 C42 117.8(5) . . ?
C42 O43 Co2 114.7(4) . . ?
O43 C42 C37 111.9(5) . . ?
O43 C42 C44 109.8(5) . . ?
C37 C42 C44 110.9(5) . . ?
C40 C41 C37 122.1(9) . . ?
O304 N301 O302 121.3(8) . . ?
O304 N301 O303 119.5(7) . . ?
O302 N301 O303 119.2(7) . . ?
O402 N401 O404 118.4(11) . . ?
O402 N401 O403 121.2(12) . . ?
O404 N401 O403 120.3(10) . . ?
O502 N501 O503 121(3) . . ?
O502 N501 O504 120(3) . . ?
O503 N501 O504 119(3) . . ?
C102 C101 C106 115(3) . . ?
C102 C101 C107 121(2) . . ?
C106 C101 C107 124(2) . . ?
C101 C102 C103 126(3) . . ?
C102 C103 C104 117(3) . . ?
C105 C104 C103 118(3) . . ?
C104 C105 C106 122(3) . . ?
C101 C106 C105 121(3) . . ?
O108 C107 C101 108(2) . . ?
O108 C107 C109 101(2) . . ?
C101 C107 C109 114(2) . . ?
O110 C109 C111 108(3) . . ?
O110 C109 C107 103(3) . . ?
C111 C109 C107 102.7(18) . . ?
C112 C111 C116 118(2) . . ?
C112 C111 C109 130(2) . . ?
C116 C111 C109 113(2) . . ?
C111 C112 C113 121(2) . . ?
C112 C113 C114 120(3) . . ?
C115 C114 C113 119(3) . . ?
C114 C115 C116 120(2) . . ?
C115 C116 C111 121(2) . . ?
C202 C201 C206 116(3) . . ?
C202 C201 C207 120(3) . . ?
C206 C201 C207 123(3) . . ?
C203 C202 C201 124(3) . . ?
C202 C203 C204 117(3) . . ?
C205 C204 C203 122(3) . . ?
C206 C205 C204 118(3) . . ?
C205 C206 C201 121(3) . . ?
O208 C207 C201 112(3) . . ?
O208 C207 C209 105(2) . . ?
C201 C207 C209 113(2) . . ?
O210 C209 C211 104(3) . . ?
O210 C209 C207 106(2) . . ?
C211 C209 C207 108(2) . . ?
C212 C211 C216 116(3) . . ?
C212 C211 C209 127(3) . . ?
C216 C211 C209 117(3) . . ?
C213 C212 C211 126(3) . . ?
C212 C213 C214 118(3) . . ?
C213 C214 C215 118(3) . . ?
C214 C215 C216 123(3) . . ?
C211 C216 C215 119(3) . . ?
N601 C602 C603 178(3) . . ?

loop_
_geom_bond_atom_site_label_1
_geom_bond_atom_site_label_2
_geom_bond_distance
_geom_bond_site_symmetry_2
_geom_bond_publ_flag
Co1 O45 2.051(4) . ?
Co1 O56 2.089(4) 1_455 ?
Co1 N34 2.133(5) 2_556 ?
Co1 N1 2.162(5) . ?
Co1 O54 2.177(5) 1_455 ?
Co1 N10 2.182(5) 1_556 ?
N1 C6 1.341(9) . ?
N1 C2 1.354(9) . ?
Co2 O57 2.036(4) . ?
Co2 O46 2.073(4) . ?
Co2 N25 2.149(5) . ?
Co2 N13 2.152(5) . ?
Co2 N22 2.177(5) 1_556 ?
Co2 O43 2.190(5) . ?
C2 C3 1.365(10) . ?
C3 C4 1.391(10) . ?
C4 C5 1.388(10) . ?
C4 C7 1.473(10) . ?
C5 C6 1.380(10) . ?
C7 C12 1.389(9) . ?
C7 C8 1.406(10) . ?
C8 C9 1.377(11) . ?
C9 N10 1.343(10) . ?
N10 C11 1.334(8) . ?
C11 C12 1.381(9) . ?
C14 N13 1.336(9) . ?
C14 C15 1.378(10) . ?
N13 C18 1.356(8) . ?
C15 C16 1.390(10) . ?
C16 C17 1.395(9) . ?
C16 C19 1.480(9) . ?
C17 C18 1.379(10) . ?
C19 C24 1.387(10) . ?
C19 C20 1.390(9) . ?
C01F C37 1.373(11) . ?
C01F C38 1.408(14) . ?
C40 C41 1.379(13) . ?
C40 C39 1.394(16) . ?
C39 C38 1.364(17) . ?
C37 C41 1.392(12) . ?
C37 C42 1.518(10) . ?
C36 C35 1.358(11) . ?
C36 C31 1.401(10) . ?
C35 N34 1.334(9) . ?
N34 C33 1.339(8) . ?
C33 C32 1.373(9) . ?
C32 C31 1.388(9) . ?
C31 C28 1.493(8) . ?
C30 N25 1.326(10) . ?
C30 C29 1.404(11) . ?
C29 C28 1.360(10) . ?
C28 C27 1.363(10) . ?
C27 C26 1.413(10) . ?
C26 N25 1.329(9) . ?
C24 C23 1.389(10) . ?
C23 N22 1.339(9) . ?
N22 C21 1.339(9) . ?
C21 C20 1.387(10) . ?
O57 C55 1.260(8) . ?
O56 C55 1.256(8) . ?
C55 C53 1.524(9) . ?
O54 C53 1.428(8) . ?
C53 C47 1.506(11) . ?
C52 C47 1.312(17) . ?
C52 C51 1.412(17) . ?
C51 C50 1.47(3) . ?
C50 C49 1.34(3) . ?
C49 C48 1.389(18) . ?
C48 C47 1.433(14) . ?
O46 C44 1.266(8) . ?
O45 C44 1.248(8) . ?
C44 C42 1.548(8) . ?
O43 C42 1.424(7) . ?
N301 O304 1.233(10) . ?
N301 O302 1.247(9) . ?
N301 O303 1.276(9) . ?
N401 O402 1.242(14) . ?
N401 O404 1.247(14) . ?
N401 O403 1.262(14) . ?
N501 O502 1.24(2) . ?
N501 O503 1.26(2) . ?
N501 O504 1.26(2) . ?
C101 C102 1.36(2) . ?
C101 C106 1.37(2) . ?
C101 C107 1.52(3) . ?
C102 C103 1.37(2) . ?
C103 C104 1.37(2) . ?
C104 C105 1.36(2) . ?
C105 C106 1.37(2) . ?
C107 O108 1.41(2) . ?
C107 C109 1.69(4) . ?
C109 O110 1.38(2) . ?
C109 C111 1.48(3) . ?
C111 C112 1.35(2) . ?
C111 C116 1.38(2) . ?
C112 C113 1.37(2) . ?
C113 C114 1.37(2) . ?
C114 C115 1.36(2) . ?
C115 C116 1.37(2) . ?
C201 C202 1.36(2) . ?
C201 C206 1.38(2) . ?
C201 C207 1.50(4) . ?
C202 C203 1.36(2) . ?
C203 C204 1.37(2) . ?
C204 C205 1.37(2) . ?
C205 C206 1.36(2) . ?
C207 O208 1.43(3) . ?
C207 C209 1.69(4) . ?
C209 O210 1.31(3) . ?
C209 C211 1.48(4) . ?
C211 C212 1.36(2) . ?
C211 C216 1.36(2) . ?
C212 C213 1.35(2) . ?
C213 C214 1.36(2) . ?
C214 C215 1.36(2) . ?
C215 C216 1.37(2) . ?
N601 C602 1.12(3) . ?
C602 C603 1.51(2) . ?
